data_4078958
loop_
_publ_author_name
'Reddy, J. Sreedhar'
'Xu, Bao-Hua'
'Mahdi, Tayseer'
'Fr\"ohlich, Roland'
'Kehr, Gerald'
'Stephan, Douglas W.'
'Erker, Gerhard'

_publ_section_title
;
 Alkenylborane-Derived Frustrated Lewis Pairs: Metal-Free Catalytic
 Hydrogenation Reactions of Electron-Deficient Alkenes
;
_journal_issue 15
_journal_name_full Organometallics
_journal_page_first 5638
_journal_paper_doi 10.1021/om3006068
_journal_volume 31
_journal_year 2012
_chemical_formula_sum 'C41 H31 B F15 P'
_chemical_formula_weight 850.44
_chemical_name_systematic
; 
 ? 
;
_space_group_IT_number 2
_symmetry_cell_setting triclinic
_symmetry_space_group_name_Hall '-P 1'
_symmetry_space_group_name_H-M 'P -1'
_atom_sites_solution_hydrogens geom
_atom_sites_solution_primary direct
_atom_sites_solution_secondary difmap
_audit_creation_method SHELXL-97
_cell_angle_alpha 81.889(2)
_cell_angle_beta 88.595(3)
_cell_angle_gamma 85.825(2)
_cell_formula_units_Z 2
_cell_length_a 11.0573(6)
_cell_length_b 13.0147(7)
_cell_length_c 13.9942(7)
_cell_measurement_reflns_used 7509
_cell_measurement_temperature 150(2)
_cell_measurement_theta_max 26.45
_cell_measurement_theta_min 2.31
_cell_volume 1988.23(18)
_computing_cell_refinement 'Bruker SMART'
_computing_data_collection 'Bruker SMART'
_computing_data_reduction 'Bruker SAINT'
_computing_molecular_graphics 'Bruker SHELXTL'
_computing_publication_material 'Bruker SHELXTL'
_computing_structure_refinement 'SHELXL-97 (Sheldrick, 1997)'
_computing_structure_solution 'SHELXS-97 (Sheldrick, 1990)'
_diffrn_ambient_temperature 150(2)
_diffrn_measured_fraction_theta_full 0.998
_diffrn_measured_fraction_theta_max 0.998
_diffrn_measurement_device_type 'CCD area detector'
_diffrn_measurement_method 'phi and omega scans'
_diffrn_radiation_monochromator graphite
_diffrn_radiation_source 'fine-focus sealed tube'
_diffrn_radiation_type MoK\a
_diffrn_radiation_wavelength 0.71073
_diffrn_reflns_av_R_equivalents 0.0385
_diffrn_reflns_av_sigmaI/netI 0.0425
_diffrn_reflns_limit_h_max 13
_diffrn_reflns_limit_h_min -13
_diffrn_reflns_limit_k_max 10
_diffrn_reflns_limit_k_min -15
_diffrn_reflns_limit_l_max 16
_diffrn_reflns_limit_l_min -16
_diffrn_reflns_number 29042
_diffrn_reflns_theta_full 25.00
_diffrn_reflns_theta_max 25.00
_diffrn_reflns_theta_min 1.85
_exptl_absorpt_coefficient_mu 0.169
_exptl_absorpt_correction_T_max 0.7456
_exptl_absorpt_correction_T_min 0.6849
_exptl_absorpt_correction_type multi-scan
_exptl_absorpt_process_details SADABS
_exptl_crystal_colour colourless
_exptl_crystal_density_diffrn 1.421
_exptl_crystal_density_method 'not measured'
_exptl_crystal_description block
_exptl_crystal_F_000 864
_exptl_crystal_size_max 0.30
_exptl_crystal_size_mid 0.10
_exptl_crystal_size_min 0.10
_refine_diff_density_max 1.663
_refine_diff_density_min -0.306
_refine_diff_density_rms 0.067
_refine_ls_extinction_method none
_refine_ls_goodness_of_fit_ref 1.045
_refine_ls_hydrogen_treatment constr
_refine_ls_matrix_type full
_refine_ls_number_parameters 523
_refine_ls_number_reflns 6992
_refine_ls_number_restraints 0
_refine_ls_restrained_S_all 1.045
_refine_ls_R_factor_all 0.0850
_refine_ls_R_factor_gt 0.0579
_refine_ls_shift/su_max 0.001
_refine_ls_shift/su_mean 0.000
_refine_ls_structure_factor_coef Fsqd
_refine_ls_weighting_details 'calc w=1/[\s^2^(Fo^2^)+(0.0899P)^2^+1.9985P] where P=(Fo^2^+2Fc^2^)/3'
_refine_ls_weighting_scheme calc
_refine_ls_wR_factor_gt 0.1539
_refine_ls_wR_factor_ref 0.1728
_reflns_number_gt 5046
_reflns_number_total 6992
_reflns_threshold_expression >2sigma(I)
_cod_data_source_file om3006068_si_003.cif
_cod_data_source_block tm010_0m
_cod_depositor_comments
;
The following automatic conversions were performed:

'_symmetry_cell_setting' value 'Triclinic' changed to 'triclinic'
according to /home/saulius/struct/CIF-dictionaries/cif_core.dic
dictionary named 'cif_core.dic' version 2.4.2 from 2011-04-26.

Automatic conversion script
Id: cif_fix_values 1891 2012-01-12 08:04:46Z andrius 
;
_cod_original_sg_symbol_H-M P-1
_cod_database_code 4078958

loop_
_symmetry_equiv_pos_as_xyz
'x, y, z'
'-x, -y, -z'

loop_
_atom_site_label
_atom_site_type_symbol
_atom_site_fract_x
_atom_site_fract_y
_atom_site_fract_z
_atom_site_U_iso_or_equiv
_atom_site_adp_type
_atom_site_occupancy
_atom_site_symmetry_multiplicity
_atom_site_calc_flag
_atom_site_refinement_flags
P1 P -0.13420(7) 0.25692(6) 0.35315(6) 0.0220(2) Uani 1 1 d .
F1 F 0.19111(16) 0.40176(12) 0.71913(13) 0.0285(4) Uani 1 1 d .
F2 F -0.01855(17) 0.43906(13) 0.63918(13) 0.0311(4) Uani 1 1 d .
F3 F -0.13840(16) 0.43496(13) 0.48645(13) 0.0302(4) Uani 1 1 d .
F4 F 0.17893(16) 0.11035(12) 0.60576(13) 0.0277(4) Uani 1 1 d .
F5 F 0.04872(16) 0.10044(13) 0.45691(13) 0.0306(4) Uani 1 1 d .
F6 F 0.06746(18) 0.09019(14) 0.77365(14) 0.0363(5) Uani 1 1 d .
F7 F -0.0794(2) 0.03235(18) 0.92061(15) 0.0529(6) Uani 1 1 d .
F8 F -0.1453(3) 0.1658(2) 1.04997(18) 0.0821(9) Uani 1 1 d .
F9 F -0.0554(3) 0.3568(2) 1.02886(18) 0.0834(10) Uani 1 1 d .
F10 F 0.0989(2) 0.41311(16) 0.88810(15) 0.0562(7) Uani 1 1 d .
F11 F 0.2926(2) 0.04594(15) 0.86137(15) 0.0468(6) Uani 1 1 d .
F12 F 0.3660(3) 0.0130(2) 1.04382(19) 0.0807(9) Uani 1 1 d .
F13 F 0.4718(5) 0.1642(3) 1.1193(2) 0.1367(17) Uani 1 1 d .
F14 F 0.5107(5) 0.3481(3) 1.0056(3) 0.1429(19) Uani 1 1 d .
F15 F 0.4398(3) 0.38041(18) 0.8210(2) 0.0711(8) Uani 1 1 d .
C1 C 0.0949(3) 0.2786(2) 0.6293(2) 0.0227(7) Uani 1 1 d .
C2 C 0.0077(3) 0.3549(2) 0.5931(2) 0.0232(7) Uani 1 1 d .
C3 C -0.0598(3) 0.3525(2) 0.5126(2) 0.0223(7) Uani 1 1 d .
C4 C -0.0505(3) 0.2681(2) 0.4609(2) 0.0219(6) Uani 1 1 d .
C5 C 0.0335(3) 0.1885(2) 0.4989(2) 0.0228(7) Uani 1 1 d .
C6 C 0.1016(3) 0.1936(2) 0.5783(2) 0.0227(7) Uani 1 1 d .
C7 C 0.0900(3) 0.2559(2) 0.8205(2) 0.0279(7) Uani 1 1 d .
C8 C 0.0405(3) 0.1597(3) 0.8362(2) 0.0298(7) Uani 1 1 d .
C9 C -0.0362(3) 0.1269(3) 0.9112(3) 0.0388(9) Uani 1 1 d .
C10 C -0.0689(4) 0.1942(4) 0.9767(3) 0.0529(11) Uani 1 1 d .
C11 C -0.0238(4) 0.2898(3) 0.9651(3) 0.0513(11) Uani 1 1 d .
C12 C 0.0552(4) 0.3184(3) 0.8897(2) 0.0401(9) Uani 1 1 d .
C13 C 0.3590(3) 0.2154(3) 0.8353(2) 0.0333(8) Uani 1 1 d .
C14 C 0.3438(3) 0.1232(3) 0.8956(3) 0.0385(9) Uani 1 1 d .
C15 C 0.3804(4) 0.1048(3) 0.9896(3) 0.0568(12) Uani 1 1 d .
C16 C 0.4357(6) 0.1808(4) 1.0268(4) 0.0840(18) Uani 1 1 d .
C17 C 0.4550(6) 0.2733(4) 0.9700(4) 0.0836(18) Uani 1 1 d .
C18 C 0.4171(4) 0.2893(3) 0.8754(3) 0.0535(11) Uani 1 1 d .
C19 C 0.3137(3) 0.2368(2) 0.7331(2) 0.0270(7) Uani 1 1 d .
C20 C 0.3966(3) 0.2261(2) 0.6636(2) 0.0276(7) Uani 1 1 d .
C21 C 0.5257(3) 0.1876(3) 0.6855(2) 0.0324(8) Uani 1 1 d .
C22 C 0.5581(3) 0.0825(3) 0.7138(3) 0.0414(9) Uani 1 1 d .
H18A H 0.4975 0.0339 0.7207 0.050 Uiso 1 1 calc R
C23 C 0.6785(4) 0.0481(4) 0.7321(3) 0.0513(11) Uani 1 1 d .
H6A H 0.6997 -0.0239 0.7506 0.062 Uiso 1 1 calc R
C24 C 0.7654(4) 0.1170(4) 0.7235(3) 0.0543(11) Uani 1 1 d .
H17A H 0.8476 0.0930 0.7358 0.065 Uiso 1 1 calc R
C25 C 0.7356(4) 0.2216(4) 0.6971(3) 0.0573(12) Uani 1 1 d .
H16A H 0.7968 0.2697 0.6929 0.069 Uiso 1 1 calc R
C26 C 0.6153(3) 0.2571(3) 0.6764(3) 0.0454(9) Uani 1 1 d .
H20A H 0.5952 0.3289 0.6562 0.054 Uiso 1 1 calc R
C27 C 0.3735(3) 0.2535(2) 0.5578(2) 0.0291(7) Uani 1 1 d .
C28 C 0.4010(3) 0.1798(3) 0.4956(3) 0.0336(8) Uani 1 1 d .
H19A H 0.4350 0.1126 0.5207 0.040 Uiso 1 1 calc R
C29 C 0.3795(3) 0.2036(3) 0.3981(3) 0.0395(9) Uani 1 1 d .
H22A H 0.3970 0.1523 0.3567 0.047 Uiso 1 1 calc R
C30 C 0.3326(3) 0.3016(3) 0.3604(3) 0.0434(9) Uani 1 1 d .
H23A H 0.3180 0.3177 0.2932 0.052 Uiso 1 1 calc R
C31 C 0.3070(3) 0.3762(3) 0.4200(3) 0.0390(9) Uani 1 1 d .
H24A H 0.2757 0.4439 0.3937 0.047 Uiso 1 1 calc R
C32 C 0.3268(3) 0.3523(3) 0.5186(2) 0.0321(8) Uani 1 1 d .
H25A H 0.3083 0.4038 0.5596 0.038 Uiso 1 1 calc R
C33 C -0.0302(3) 0.2668(2) 0.2495(2) 0.0290(7) Uani 1 1 d .
H31A H -0.0814 0.2712 0.1910 0.035 Uiso 1 1 calc R
C34 C 0.0628(3) 0.1741(3) 0.2453(3) 0.0401(9) Uani 1 1 d .
H32A H 0.1136 0.1871 0.1871 0.060 Uiso 1 1 calc R
H32B H 0.0203 0.1109 0.2436 0.060 Uiso 1 1 calc R
H32C H 0.1140 0.1651 0.3025 0.060 Uiso 1 1 calc R
C35 C 0.0306(3) 0.3698(3) 0.2414(3) 0.0377(8) Uani 1 1 d .
H33A H 0.0859 0.3756 0.1854 0.057 Uiso 1 1 calc R
H33B H 0.0764 0.3719 0.3001 0.057 Uiso 1 1 calc R
H33C H -0.0316 0.4279 0.2335 0.057 Uiso 1 1 calc R
C36 C -0.2480(3) 0.3661(2) 0.3297(2) 0.0284(7) Uani 1 1 d .
H37A H -0.2060 0.4302 0.3365 0.034 Uiso 1 1 calc R
C37 C -0.2956(4) 0.3808(3) 0.2260(3) 0.0437(10) Uani 1 1 d .
H38A H -0.3561 0.4402 0.2172 0.066 Uiso 1 1 calc R
H38B H -0.3331 0.3178 0.2144 0.066 Uiso 1 1 calc R
H38C H -0.2281 0.3938 0.1802 0.066 Uiso 1 1 calc R
C38 C -0.3519(3) 0.3609(3) 0.4042(3) 0.0368(8) Uani 1 1 d .
H39A H -0.4100 0.4212 0.3885 0.055 Uiso 1 1 calc R
H39B H -0.3194 0.3615 0.4686 0.055 Uiso 1 1 calc R
H39C H -0.3929 0.2968 0.4032 0.055 Uiso 1 1 calc R
C39 C -0.1967(3) 0.1294(2) 0.3716(2) 0.0238(7) Uani 1 1 d .
H34A H -0.1264 0.0769 0.3692 0.029 Uiso 1 1 calc R
C40 C -0.2572(3) 0.1043(2) 0.4710(2) 0.0332(8) Uani 1 1 d .
H35A H -0.2887 0.0352 0.4769 0.050 Uiso 1 1 calc R
H35B H -0.3242 0.1564 0.4782 0.050 Uiso 1 1 calc R
H35C H -0.1976 0.1053 0.5214 0.050 Uiso 1 1 calc R
C41 C -0.2808(3) 0.1159(3) 0.2890(3) 0.0343(8) Uani 1 1 d .
H36A H -0.3120 0.0466 0.3009 0.051 Uiso 1 1 calc R
H36B H -0.2352 0.1234 0.2278 0.051 Uiso 1 1 calc R
H36C H -0.3487 0.1690 0.2858 0.051 Uiso 1 1 calc R
B1 B 0.1751(3) 0.2928(3) 0.7246(3) 0.0257(8) Uani 1 1 d .

loop_
_atom_site_aniso_label
_atom_site_aniso_U_11
_atom_site_aniso_U_22
_atom_site_aniso_U_33
_atom_site_aniso_U_23
_atom_site_aniso_U_13
_atom_site_aniso_U_12
P1 0.0230(4) 0.0186(4) 0.0244(4) -0.0023(3) -0.0049(3) -0.0013(3)
F1 0.0336(10) 0.0194(9) 0.0332(10) -0.0042(7) -0.0075(8) -0.0033(7)
F2 0.0337(11) 0.0261(9) 0.0360(11) -0.0147(8) -0.0073(8) 0.0043(8)
F3 0.0304(10) 0.0217(9) 0.0386(11) -0.0075(8) -0.0113(8) 0.0082(7)
F4 0.0272(10) 0.0204(9) 0.0345(10) -0.0026(7) -0.0084(8) 0.0049(7)
F5 0.0349(11) 0.0202(9) 0.0383(11) -0.0114(8) -0.0123(8) 0.0055(7)
F6 0.0416(12) 0.0295(10) 0.0388(11) -0.0047(8) -0.0001(9) -0.0093(8)
F7 0.0582(15) 0.0599(14) 0.0398(12) 0.0090(10) -0.0043(11) -0.0297(12)
F8 0.100(2) 0.107(2) 0.0404(15) -0.0048(14) 0.0281(15) -0.0326(18)
F9 0.142(3) 0.0739(18) 0.0355(14) -0.0180(13) 0.0301(16) -0.0067(18)
F10 0.104(2) 0.0358(12) 0.0316(12) -0.0109(9) 0.0036(12) -0.0120(12)
F11 0.0572(14) 0.0355(11) 0.0468(13) 0.0041(9) -0.0134(11) -0.0117(10)
F12 0.104(2) 0.0796(19) 0.0498(16) 0.0273(14) -0.0246(15) -0.0069(16)
F13 0.222(5) 0.130(3) 0.060(2) 0.002(2) -0.088(3) -0.022(3)
F14 0.235(5) 0.093(2) 0.113(3) -0.020(2) -0.115(3) -0.046(3)
F15 0.098(2) 0.0386(13) 0.0787(18) -0.0014(12) -0.0475(16) -0.0184(13)
C1 0.0232(16) 0.0188(14) 0.0255(16) 0.0004(12) 0.0012(13) -0.0046(12)
C2 0.0258(17) 0.0177(14) 0.0274(17) -0.0076(12) -0.0002(13) -0.0025(12)
C3 0.0222(16) 0.0183(14) 0.0258(17) -0.0005(12) -0.0013(13) -0.0010(12)
C4 0.0213(16) 0.0219(15) 0.0221(16) -0.0002(12) -0.0034(13) -0.0029(12)
C5 0.0262(17) 0.0153(14) 0.0277(17) -0.0055(12) -0.0023(13) -0.0018(12)
C6 0.0197(16) 0.0169(14) 0.0298(17) 0.0012(12) -0.0031(13) 0.0021(12)
C7 0.0304(18) 0.0288(17) 0.0234(17) 0.0006(13) -0.0080(14) -0.0002(14)
C8 0.0296(18) 0.0345(18) 0.0250(17) -0.0022(14) -0.0076(14) -0.0014(14)
C9 0.042(2) 0.044(2) 0.030(2) 0.0045(16) -0.0096(16) -0.0124(17)
C10 0.062(3) 0.070(3) 0.024(2) 0.0043(19) 0.0084(19) -0.012(2)
C11 0.072(3) 0.059(3) 0.022(2) -0.0093(18) 0.0062(19) 0.001(2)
C12 0.060(3) 0.0348(19) 0.0254(19) -0.0034(15) -0.0069(17) -0.0037(17)
C13 0.0332(19) 0.0306(17) 0.036(2) -0.0041(15) -0.0123(15) 0.0030(14)
C14 0.039(2) 0.038(2) 0.037(2) -0.0030(16) -0.0093(17) 0.0031(16)
C15 0.075(3) 0.054(3) 0.037(2) 0.008(2) -0.018(2) 0.003(2)
C16 0.124(5) 0.081(4) 0.047(3) -0.002(3) -0.053(3) -0.002(3)
C17 0.124(5) 0.061(3) 0.071(3) -0.016(3) -0.061(3) -0.012(3)
C18 0.071(3) 0.038(2) 0.052(3) -0.0055(19) -0.031(2) -0.004(2)
C19 0.0293(18) 0.0202(15) 0.0318(18) -0.0022(13) -0.0109(15) -0.0035(13)
C20 0.0254(17) 0.0234(16) 0.0341(19) -0.0015(13) -0.0089(15) -0.0033(13)
C21 0.0244(18) 0.042(2) 0.0299(18) -0.0014(15) -0.0050(14) -0.0044(15)
C22 0.029(2) 0.046(2) 0.047(2) -0.0014(17) -0.0094(17) 0.0034(16)
C23 0.037(2) 0.069(3) 0.044(2) -0.002(2) -0.0095(18) 0.015(2)
C24 0.033(2) 0.093(4) 0.036(2) -0.008(2) -0.0096(18) 0.009(2)
C25 0.032(2) 0.103(4) 0.041(2) -0.015(2) 0.0005(18) -0.024(2)
C26 0.037(2) 0.058(2) 0.042(2) -0.0029(18) -0.0056(17) -0.0130(18)
C27 0.0193(16) 0.0327(17) 0.0357(19) -0.0032(14) -0.0046(14) -0.0055(13)
C28 0.0255(18) 0.0330(18) 0.044(2) -0.0084(16) -0.0031(15) -0.0050(14)
C29 0.030(2) 0.053(2) 0.039(2) -0.0167(18) -0.0029(16) -0.0051(17)
C30 0.027(2) 0.068(3) 0.034(2) -0.0042(19) -0.0066(16) -0.0030(18)
C31 0.033(2) 0.045(2) 0.036(2) 0.0030(17) -0.0038(16) 0.0019(16)
C32 0.0254(18) 0.0353(18) 0.0347(19) -0.0023(15) -0.0023(15) -0.0015(14)
C33 0.0316(19) 0.0309(17) 0.0246(17) -0.0021(13) -0.0031(14) -0.0053(14)
C34 0.038(2) 0.039(2) 0.042(2) -0.0057(16) 0.0093(17) 0.0003(16)
C35 0.037(2) 0.0374(19) 0.038(2) -0.0001(16) -0.0001(16) -0.0108(16)
C36 0.0269(18) 0.0199(15) 0.0377(19) -0.0027(13) -0.0101(15) 0.0031(13)
C37 0.051(2) 0.0324(19) 0.046(2) 0.0004(16) -0.0250(19) 0.0062(17)
C38 0.0256(18) 0.0275(17) 0.058(2) -0.0101(16) -0.0059(17) 0.0025(14)
C39 0.0233(17) 0.0187(14) 0.0298(17) -0.0041(12) -0.0040(13) -0.0013(12)
C40 0.037(2) 0.0250(16) 0.038(2) -0.0045(14) 0.0040(16) -0.0061(14)
C41 0.036(2) 0.0293(17) 0.040(2) -0.0082(15) -0.0116(16) -0.0102(15)
B1 0.029(2) 0.0183(16) 0.030(2) -0.0026(14) -0.0047(16) -0.0024(14)

loop_
_atom_type_symbol
_atom_type_description
_atom_type_scat_dispersion_real
_atom_type_scat_dispersion_imag
_atom_type_scat_source
C C 0.0033 0.0016 'International Tables Vol C Tables 4.2.6.8 and 6.1.1.4'
H H 0.0000 0.0000 'International Tables Vol C Tables 4.2.6.8 and 6.1.1.4'
B B 0.0013 0.0007 'International Tables Vol C Tables 4.2.6.8 and 6.1.1.4'
F F 0.0171 0.0103 'International Tables Vol C Tables 4.2.6.8 and 6.1.1.4'
P P 0.1023 0.0942 'International Tables Vol C Tables 4.2.6.8 and 6.1.1.4'

loop_
_geom_angle_atom_site_label_1
_geom_angle_atom_site_label_2
_geom_angle_atom_site_label_3
_geom_angle
C4 P1 C33 108.91(15)
C4 P1 C39 107.12(14)
C33 P1 C39 110.23(14)
C4 P1 C36 109.88(14)
C33 P1 C36 106.43(15)
C39 P1 C36 114.19(15)
C2 C1 C6 112.2(3)
C2 C1 B1 120.5(3)
C6 C1 B1 127.2(3)
F2 C2 C3 114.9(3)
F2 C2 C1 120.1(3)
C3 C2 C1 125.0(3)
F3 C3 C2 116.9(2)
F3 C3 C4 120.9(3)
C2 C3 C4 122.2(3)
C5 C4 C3 113.5(3)
C5 C4 P1 120.5(2)
C3 C4 P1 126.0(2)
F5 C5 C6 117.4(3)
F5 C5 C4 119.4(3)
C6 C5 C4 123.2(3)
F4 C6 C5 115.9(3)
F4 C6 C1 120.3(3)
C5 C6 C1 123.8(3)
C12 C7 C8 113.1(3)
C12 C7 B1 124.2(3)
C8 C7 B1 122.6(3)
F6 C8 C9 115.2(3)
F6 C8 C7 119.4(3)
C9 C8 C7 125.4(3)
F7 C9 C8 121.2(3)
F7 C9 C10 120.5(3)
C8 C9 C10 118.3(3)
F8 C10 C11 120.7(4)
F8 C10 C9 120.1(4)
C11 C10 C9 119.2(4)
F9 C11 C10 119.8(4)
F9 C11 C12 119.8(4)
C10 C11 C12 120.4(4)
F10 C12 C7 121.1(3)
F10 C12 C11 115.3(3)
C7 C12 C11 123.6(3)
C18 C13 C14 115.5(3)
C18 C13 C19 121.2(3)
C14 C13 C19 123.2(3)
F11 C14 C15 117.0(3)
F11 C14 C13 119.4(3)
C15 C14 C13 123.6(4)
F12 C15 C16 120.2(4)
F12 C15 C14 120.9(4)
C16 C15 C14 118.8(4)
F13 C16 C15 119.6(5)
F13 C16 C17 120.2(5)
C15 C16 C17 120.2(4)
F14 C17 C16 120.6(4)
F14 C17 C18 119.9(5)
C16 C17 C18 119.5(4)
F15 C18 C17 117.9(4)
F15 C18 C13 119.8(3)
C17 C18 C13 122.3(4)
C20 C19 C13 116.1(3)
C20 C19 B1 129.2(3)
C13 C19 B1 113.4(3)
C19 C20 C27 124.6(3)
C19 C20 C21 122.2(3)
C27 C20 C21 113.2(3)
C26 C21 C22 118.7(3)
C26 C21 C20 119.8(3)
C22 C21 C20 121.5(3)
C23 C22 C21 120.7(4)
C24 C23 C22 120.1(4)
C23 C24 C25 120.4(4)
C24 C25 C26 120.0(4)
C21 C26 C25 120.0(4)
C32 C27 C28 118.4(3)
C32 C27 C20 121.6(3)
C28 C27 C20 120.1(3)
C29 C28 C27 120.7(3)
C30 C29 C28 120.2(3)
C31 C30 C29 120.2(3)
C30 C31 C32 120.0(3)
C31 C32 C27 120.5(3)
C35 C33 C34 111.8(3)
C35 C33 P1 109.3(2)
C34 C33 P1 116.1(2)
C38 C36 C37 111.5(3)
C38 C36 P1 112.8(2)
C37 C36 P1 112.8(2)
C40 C39 C41 112.2(3)
C40 C39 P1 113.1(2)
C41 C39 P1 111.6(2)
F1 B1 C19 104.5(2)
F1 B1 C7 109.0(3)
C19 B1 C7 112.3(3)
F1 B1 C1 106.6(2)
C19 B1 C1 117.8(3)
C7 B1 C1 106.3(2)

loop_
_geom_bond_atom_site_label_1
_geom_bond_atom_site_label_2
_geom_bond_distance
P1 C4 1.817(3)
P1 C33 1.825(3)
P1 C39 1.826(3)
P1 C36 1.827(3)
F1 B1 1.434(4)
F2 C2 1.358(3)
F3 C3 1.345(3)
F4 C6 1.348(3)
F5 C5 1.357(3)
F6 C8 1.358(4)
F7 C9 1.340(4)
F8 C10 1.341(5)
F9 C11 1.356(5)
F10 C12 1.354(4)
F11 C14 1.339(4)
F12 C15 1.339(5)
F13 C16 1.348(5)
F14 C17 1.348(6)
F15 C18 1.352(5)
C1 C2 1.384(4)
C1 C6 1.395(4)
C1 B1 1.659(5)
C2 C3 1.371(4)
C3 C4 1.395(4)
C4 C5 1.395(4)
C5 C6 1.370(4)
C7 C12 1.380(5)
C7 C8 1.390(5)
C7 B1 1.655(5)
C8 C9 1.374(5)
C9 C10 1.379(6)
C10 C11 1.361(6)
C11 C12 1.381(6)
C13 C18 1.382(5)
C13 C14 1.385(5)
C13 C19 1.508(5)
C14 C15 1.370(5)
C15 C16 1.369(7)
C16 C17 1.373(7)
C17 C18 1.381(6)
C19 C20 1.336(5)
C19 B1 1.647(5)
C20 C27 1.496(5)
C20 C21 1.502(4)
C21 C26 1.381(5)
C21 C22 1.391(5)
C22 C23 1.391(5)
C23 C24 1.353(6)
C24 C25 1.378(7)
C25 C26 1.400(6)
C27 C32 1.392(5)
C27 C28 1.397(5)
C28 C29 1.379(5)
C29 C30 1.378(5)
C30 C31 1.376(5)
C31 C32 1.391(5)
C33 C35 1.532(4)
C33 C34 1.534(5)
C36 C38 1.531(5)
C36 C37 1.538(5)
C39 C40 1.532(5)
C39 C41 1.539(4)
